data_4083138
loop_
_publ_author_name
'Cole, Jacqueline M.'
'Waddell, Paul G.'
'Wheatley, Andrew E. H.'
'McIntyre, Garry J.'
'Peel, Andrew J.'
'Tate, Christopher W.'
'Linton, David J.'

_publ_section_title
;
 Neutron Diffraction Characterization of C--H&#x00B7;&#x00B7;&#x00B7;Li
 Interactions in a Lithium Aluminate Polymer
;
_journal_issue 15
_journal_name_full Organometallics
_journal_page_first 3919
_journal_paper_doi 10.1021/om500271p
_journal_volume 33
_journal_year 2014
_chemical_formula_moiety 'C7 H18 Al, C5 H9 N, Li'
_chemical_formula_sum 'C12 H27 Al Li N'
_chemical_formula_weight 219.27
_chemical_name_systematic
; 
 ? 
;
_space_group_IT_number 33
_symmetry_cell_setting orthorhombic
_symmetry_space_group_name_Hall 'P 2c -2n'
_symmetry_space_group_name_H-M 'P n a 21'
_atom_sites_solution_hydrogens geom
_atom_sites_solution_primary direct
_atom_sites_solution_secondary difmap
_audit_creation_method SHELXL-97
_cell_angle_alpha 90.00
_cell_angle_beta 90.00
_cell_angle_gamma 90.00
_cell_formula_units_Z 4
_cell_length_a 10.033(2)
_cell_length_b 16.454(3)
_cell_length_c 9.866(2)
_cell_measurement_reflns_used 2707
_cell_measurement_temperature 180(2)
_cell_measurement_theta_max 24.95
_cell_measurement_theta_min 3.15
_cell_volume 1628.7(6)
_computing_cell_refinement 'HKL Scalepack (Otwinowski & Minor 1997)'
_computing_data_collection
;
"Collect" data collection software, Nonius' B.V., 1998.
;
_computing_data_reduction
;
HKL Denzo and Scalepack (Otwinowski & Minor 1997)
;
_computing_molecular_graphics 'SHELXTL-PLUS (Sheldrick, 1995)'
_computing_publication_material 'SHELXL-97 (Sheldrick, 1997)'
_computing_structure_refinement 'SHELXL-97 (Sheldrick, 1997)'
_computing_structure_solution 'SHELXS-97 (Sheldrick, 1990)'
_diffrn_ambient_temperature 180(2)
_diffrn_measured_fraction_theta_full 0.998
_diffrn_measured_fraction_theta_max 0.998
_diffrn_measurement_device_type 'Nonius KappaCCD'
_diffrn_measurement_method CCD
_diffrn_radiation_monochromator graphite
_diffrn_radiation_source 'fine-focus sealed tube'
_diffrn_radiation_type MoK\a
_diffrn_radiation_wavelength 0.71073
_diffrn_reflns_av_R_equivalents 0.0607
_diffrn_reflns_av_sigmaI/netI 0.0753
_diffrn_reflns_limit_h_max 11
_diffrn_reflns_limit_h_min 0
_diffrn_reflns_limit_k_max 19
_diffrn_reflns_limit_k_min -19
_diffrn_reflns_limit_l_max 11
_diffrn_reflns_limit_l_min 0
_diffrn_reflns_number 2707
_diffrn_reflns_theta_full 24.95
_diffrn_reflns_theta_max 24.95
_diffrn_reflns_theta_min 3.15
_exptl_absorpt_coefficient_mu 0.100
_exptl_absorpt_correction_T_max 0.9901
_exptl_absorpt_correction_T_min 0.9803
_exptl_absorpt_correction_type empirical
_exptl_absorpt_process_details 'Sortav (Blessing)'
_exptl_crystal_colour colorless
_exptl_crystal_density_diffrn 0.894
_exptl_crystal_density_method 'not measured'
_exptl_crystal_description block
_exptl_crystal_F_000 488
_exptl_crystal_size_max 0.20
_exptl_crystal_size_mid 0.10
_exptl_crystal_size_min 0.10
_refine_diff_density_max 0.176
_refine_diff_density_min -0.146
_refine_diff_density_rms 0.034
_refine_ls_abs_structure_details 'Flack H D (1983), Acta Cryst. A39, 876-881'
_refine_ls_abs_structure_Flack 0.1(8)
_refine_ls_extinction_method none
_refine_ls_goodness_of_fit_ref 1.025
_refine_ls_hydrogen_treatment riding
_refine_ls_matrix_type full
_refine_ls_number_parameters 145
_refine_ls_number_reflns 1513
_refine_ls_number_restraints 1
_refine_ls_restrained_S_all 1.025
_refine_ls_R_factor_all 0.0908
_refine_ls_R_factor_gt 0.0469
_refine_ls_shift/su_max 0.011
_refine_ls_shift/su_mean 0.002
_refine_ls_structure_factor_coef Fsqd
_refine_ls_weighting_details 'calc w=1/[\s^2^(Fo^2^)+(0.0487P)^2^+0.0000P] where P=(Fo^2^+2Fc^2^)/3'
_refine_ls_weighting_scheme calc
_refine_ls_wR_factor_gt 0.0954
_refine_ls_wR_factor_ref 0.1092
_reflns_number_gt 1029
_reflns_number_total 1513
_reflns_threshold_expression >2sigma(I)
_cod_data_source_file om500271p_si_002.cif
_cod_data_source_block rs9931
_cod_depositor_comments
;
The following automatic conversions were performed:

'_symmetry_cell_setting' value 'Orthorhombic' changed to
'orthorhombic' according to
/usr/data/users/saulius/crontab/automatic-downloads/rss-feeds/ACS/lib/dictionaries/cif_core.dic
dictionary named 'cif_core.dic' version 2.4.2 from 2011-04-26.

Automatic conversion script
Id: cif_fix_values 2281 2013-09-26 08:29:07Z andrius 

 Adding full bibliography for 4083137--4083138.cif.
;
_cod_original_sg_symbol_H-M Pna2(1)
_cod_database_code 4083138

loop_
_symmetry_equiv_pos_as_xyz
'x, y, z'
'-x, -y, z+1/2'
'x+1/2, -y+1/2, z'
'-x+1/2, y+1/2, z+1/2'

loop_
_atom_site_label
_atom_site_type_symbol
_atom_site_fract_x
_atom_site_fract_y
_atom_site_fract_z
_atom_site_U_iso_or_equiv
_atom_site_adp_type
_atom_site_occupancy
_atom_site_symmetry_multiplicity
_atom_site_calc_flag
_atom_site_refinement_flags
Al1 Al 0.01647(8) 0.34434(5) 0.8626(5) 0.0355(3) Uani 1 1 d .
N1 N 0.3617(2) 0.48336(15) 0.8651(14) 0.0577(8) Uani 1 1 d .
C1 C 0.1289(7) 0.3548(5) 0.6948(8) 0.050(3) Uani 1 1 d .
H1A H 0.0716 0.3668 0.6169 0.076 Uiso 1 1 calc R
H1B H 0.1766 0.3037 0.6788 0.076 Uiso 1 1 calc R
H1C H 0.1933 0.3990 0.7069 0.076 Uiso 1 1 calc R
Li1 Li 0.2800(5) 0.3736(3) 0.856(2) 0.0476(17) Uani 1 1 d .
C2 C 0.1266(8) 0.3536(4) 1.0351(6) 0.042(2) Uani 1 1 d .
H2A H 0.0686 0.3462 1.1141 0.063 Uiso 1 1 calc R
H2B H 0.1682 0.4074 1.0392 0.063 Uiso 1 1 calc R
H2C H 0.1959 0.3117 1.0352 0.063 Uiso 1 1 calc R
C3 C -0.1247(3) 0.43072(18) 0.8578(12) 0.0418(9) Uani 1 1 d .
C4 C -0.0625(3) 0.51523(17) 0.8606(15) 0.0591(10) Uani 1 1 d .
H4A H -0.1326 0.5560 0.8734 0.089 Uiso 1 1 calc R
H4B H -0.0163 0.5254 0.7748 0.089 Uiso 1 1 calc R
H4C H 0.0013 0.5186 0.9356 0.089 Uiso 1 1 calc R
C5 C -0.2181(9) 0.4203(5) 0.7341(8) 0.065(3) Uani 1 1 d .
H5A H -0.2924 0.4588 0.7410 0.097 Uiso 1 1 calc R
H5B H -0.2530 0.3647 0.7323 0.097 Uiso 1 1 calc R
H5C H -0.1681 0.4309 0.6506 0.097 Uiso 1 1 calc R
C6 C -0.2091(9) 0.4246(5) 0.9856(8) 0.064(3) Uani 1 1 d .
H6A H -0.2745 0.4688 0.9868 0.095 Uiso 1 1 calc R
H6B H -0.1514 0.4288 1.0655 0.095 Uiso 1 1 calc R
H6C H -0.2556 0.3722 0.9868 0.095 Uiso 1 1 calc R
C7 C -0.0677(3) 0.23385(15) 0.8624(12) 0.0464(8) Uani 1 1 d .
H7A H -0.1446 0.2337 0.9237 0.070 Uiso 1 1 calc R
H7B H -0.0025 0.1935 0.8929 0.070 Uiso 1 1 calc R
H7C H -0.0972 0.2204 0.7704 0.070 Uiso 1 1 calc R
C8 C 0.3952(3) 0.54892(18) 0.8629(14) 0.0443(8) Uani 1 1 d .
C9 C 0.4364(3) 0.63456(15) 0.8641(13) 0.0404(8) Uani 1 1 d .
C10 C 0.5178(11) 0.6481(5) 0.9927(11) 0.070(4) Uani 1 1 d .
H10A H 0.6026 0.6189 0.9856 0.105 Uiso 1 1 calc R
H10B H 0.4679 0.6279 1.0712 0.105 Uiso 1 1 calc R
H10C H 0.5353 0.7063 1.0040 0.105 Uiso 1 1 calc R
C11 C 0.5207(9) 0.6532(5) 0.7356(10) 0.056(3) Uani 1 1 d .
H11A H 0.5971 0.6162 0.7319 0.083 Uiso 1 1 calc R
H11B H 0.5526 0.7094 0.7393 0.083 Uiso 1 1 calc R
H11C H 0.4656 0.6457 0.6545 0.083 Uiso 1 1 calc R
C12 C 0.3095(3) 0.68739(18) 0.8655(14) 0.0634(11) Uani 1 1 d .
H12A H 0.2480 0.6684 0.7951 0.095 Uiso 1 1 calc R
H12B H 0.3335 0.7442 0.8480 0.095 Uiso 1 1 calc R
H12C H 0.2663 0.6832 0.9543 0.095 Uiso 1 1 calc R

loop_
_atom_site_aniso_label
_atom_site_aniso_U_11
_atom_site_aniso_U_22
_atom_site_aniso_U_33
_atom_site_aniso_U_23
_atom_site_aniso_U_13
_atom_site_aniso_U_12
Al1 0.0371(6) 0.0353(5) 0.0341(5) 0.0041(14) -0.0006(18) -0.0025(3)
N1 0.0501(16) 0.0427(15) 0.080(2) 0.000(6) 0.007(6) -0.0084(12)
C1 0.025(5) 0.067(6) 0.060(6) 0.002(4) -0.003(4) -0.015(4)
Li1 0.042(3) 0.036(2) 0.065(5) -0.010(8) -0.006(10) -0.001(2)
C2 0.069(6) 0.035(4) 0.022(4) 0.001(3) 0.000(4) 0.015(4)
C3 0.0429(19) 0.0473(18) 0.035(2) -0.007(5) 0.011(5) 0.0043(13)
C4 0.068(2) 0.0453(17) 0.064(3) 0.001(7) 0.009(9) 0.0088(16)
C5 0.053(6) 0.084(6) 0.057(5) 0.016(4) -0.040(4) 0.006(4)
C6 0.057(6) 0.050(5) 0.084(7) 0.019(4) -0.017(5) 0.012(4)
C7 0.0458(17) 0.0418(17) 0.052(2) 0.017(5) 0.008(7) -0.0101(14)
C8 0.0357(18) 0.0453(18) 0.052(2) -0.003(7) -0.006(7) 0.0003(13)
C9 0.0407(18) 0.0354(15) 0.045(2) -0.006(5) -0.002(7) -0.0048(12)
C10 0.098(8) 0.050(5) 0.063(8) -0.009(4) -0.036(5) -0.024(5)
C11 0.046(5) 0.070(7) 0.051(6) 0.002(4) -0.010(4) -0.007(4)
C12 0.068(2) 0.0467(17) 0.076(3) -0.007(7) -0.017(8) 0.0118(16)

loop_
_atom_type_symbol
_atom_type_description
_atom_type_scat_dispersion_real
_atom_type_scat_dispersion_imag
_atom_type_scat_source
C C 0.0033 0.0016 'International Tables Vol C Tables 4.2.6.8 and 6.1.1.4'
H H 0.0000 0.0000 'International Tables Vol C Tables 4.2.6.8 and 6.1.1.4'
Li Li -0.0003 0.0001 'International Tables Vol C Tables 4.2.6.8 and 6.1.1.4'
N N 0.0061 0.0033 'International Tables Vol C Tables 4.2.6.8 and 6.1.1.4'
Al Al 0.0645 0.0514 'International Tables Vol C Tables 4.2.6.8 and 6.1.1.4'

loop_
_geom_angle_atom_site_label_1
_geom_angle_atom_site_label_2
_geom_angle_atom_site_label_3
_geom_angle
_geom_angle_site_symmetry_1
_geom_angle_site_symmetry_3
C7 Al1 C3 110.17(13) . .
C7 Al1 C1 108.3(4) . .
C3 Al1 C1 108.4(4) . .
C7 Al1 C2 107.3(4) . .
C3 Al1 C2 110.4(4) . .
C1 Al1 C2 112.19(14) . .
C7 Al1 Li1 125.23(13) . .
C3 Al1 Li1 124.52(14) . .
C1 Al1 Li1 54.0(5) . .
C2 Al1 Li1 58.3(5) . .
C8 N1 Li1 171.9(6) . .
N1 Li1 C7 114.6(2) . 3
N1 Li1 Al1 124.6(2) . .
C7 Li1 Al1 120.4(2) 3 .
C6 C3 C4 105.9(7) . .
C6 C3 C5 108.0(3) . .
C4 C3 C5 111.3(7) . .
C6 C3 Al1 109.0(5) . .
C4 C3 Al1 110.9(2) . .
C5 C3 Al1 111.5(5) . .
N1 C8 C9 178.1(12) . .
C8 C9 C10 107.4(8) . .
C8 C9 C12 108.0(2) . .
C10 C9 C12 110.6(9) . .
C8 C9 C11 109.6(8) . .
C10 C9 C11 111.0(3) . .
C12 C9 C11 110.2(8) . .

loop_
_geom_bond_atom_site_label_1
_geom_bond_atom_site_label_2
_geom_bond_distance
_geom_bond_site_symmetry_2
Al1 C7 2.005(3) .
Al1 C3 2.007(3) .
Al1 C1 2.010(9) .
Al1 C2 2.035(8) .
Al1 Li1 2.688(5) .
N1 C8 1.130(3) .
N1 Li1 1.985(5) .
Li1 C7 2.338(5) 3
C3 C6 1.521(13) .
C3 C4 1.524(4) .
C3 C5 1.549(12) .
C8 C9 1.469(4) .
C9 C10 1.526(15) .
C9 C12 1.541(4) .
C9 C11 1.555(15) .
